data_7233319
loop_
_publ_author_name
'Liu, Guocheng'
'Li, Yan'
'Lu, Zhenjie'
'Li, Xiaowu'
'Wang, Xiuli'
'Wang, Xiang'
'Chen, Xingxing'

_publ_section_title
;
 Versatile carboxylate-directed structures of ten 1D \\rightarrow 3D
 Ni(ii) coordination polymers: fluorescence behaviors and electrochemical
 activities
;
_journal_issue 35
_journal_name_full CrystEngComm
_journal_page_first 5344
_journal_paper_doi 10.1039/C9CE01060B
_journal_volume 21
_journal_year 2019
_chemical_formula_moiety 'C34 H30 N6 Ni O12'
_chemical_formula_sum 'C34 H30 N6 Ni O12'
_chemical_formula_weight 773.33
_space_group_crystal_system monoclinic
_space_group_IT_number 14
_space_group_name_Hall '-P 2ybc'
_space_group_name_H-M_alt 'P 1 21/c 1'
_symmetry_space_group_name_Hall '-P 2ybc'
_symmetry_space_group_name_H-M 'P 1 21/c 1'
_atom_sites_solution_hydrogens mixed
_audit_creation_method SHELXL-2014/7
_audit_update_record
;
2018-12-12 deposited with the CCDC.    2019-07-29 downloaded from the CCDC.
;
_cell_angle_alpha 90
_cell_angle_beta 104.445(5)
_cell_angle_gamma 90
_cell_formula_units_Z 2
_cell_length_a 14.633(5)
_cell_length_b 14.936(5)
_cell_length_c 8.352(3)
_cell_measurement_reflns_used 2262
_cell_measurement_temperature 296(2)
_cell_measurement_theta_max 24.055
_cell_measurement_theta_min 2.727
_cell_volume 1767.7(11)
_computing_cell_refinement 'SAINT-plus (Bruker, 2007)'
_computing_data_collection 'APEX2 (Bruker, 2007)'
_computing_data_reduction 'SAINT-plus (Bruker, 2007)'
_computing_molecular_graphics SHELXTL
_computing_publication_material SHELXTL
_computing_structure_refinement 'SHELXL-2014/7 (Sheldrick, 2014)'
_computing_structure_solution 'SHELXTL (Sheldrick, 2008)'
_diffrn_ambient_temperature 296(2)
_diffrn_measured_fraction_theta_full 0.999
_diffrn_measured_fraction_theta_max 0.998
_diffrn_measurement_device_type 'Bruker APEXII CCD'
_diffrn_measurement_method '\f and \w scans'
_diffrn_radiation_type MoK\a
_diffrn_radiation_wavelength 0.71073
_diffrn_reflns_av_R_equivalents 0.0336
_diffrn_reflns_av_unetI/netI 0.0412
_diffrn_reflns_Laue_measured_fraction_full 0.999
_diffrn_reflns_Laue_measured_fraction_max 0.998
_diffrn_reflns_limit_h_max 16
_diffrn_reflns_limit_h_min -17
_diffrn_reflns_limit_k_max 17
_diffrn_reflns_limit_k_min -18
_diffrn_reflns_limit_l_max 10
_diffrn_reflns_limit_l_min -5
_diffrn_reflns_number 9427
_diffrn_reflns_point_group_measured_fraction_full 0.999
_diffrn_reflns_point_group_measured_fraction_max 0.998
_diffrn_reflns_theta_full 25.242
_diffrn_reflns_theta_max 25.681
_diffrn_reflns_theta_min 2.727
_exptl_absorpt_coefficient_mu 0.621
_exptl_absorpt_correction_T_max 0.935
_exptl_absorpt_correction_T_min 0.880
_exptl_absorpt_correction_type multi-scan
_exptl_absorpt_process_details '(SADABS; Sheldrick, 1996)'
_exptl_crystal_colour light-green
_exptl_crystal_density_diffrn 1.453
_exptl_crystal_density_method 'not measured'
_exptl_crystal_description block
_exptl_crystal_F_000 800
_exptl_crystal_size_max 0.150
_exptl_crystal_size_mid 0.130
_exptl_crystal_size_min 0.110
_refine_diff_density_max 0.231
_refine_diff_density_min -0.329
_refine_diff_density_rms 0.046
_refine_ls_extinction_method none
_refine_ls_goodness_of_fit_ref 1.008
_refine_ls_hydrogen_treatment constr
_refine_ls_matrix_type full
_refine_ls_number_parameters 241
_refine_ls_number_reflns 3356
_refine_ls_number_restraints 0
_refine_ls_restrained_S_all 1.008
_refine_ls_R_factor_all 0.0645
_refine_ls_R_factor_gt 0.0379
_refine_ls_shift/su_max 0.000
_refine_ls_shift/su_mean 0.000
_refine_ls_structure_factor_coef Fsqd
_refine_ls_weighting_details 'w=1/[\s^2^(Fo^2^)+(0.0471P)^2^+0.2793P] where P=(Fo^2^+2Fc^2^)/3'
_refine_ls_weighting_scheme calc
_refine_ls_wR_factor_gt 0.0862
_refine_ls_wR_factor_ref 0.0976
_reflns_Friedel_coverage 0.000
_reflns_number_gt 2437
_reflns_number_total 3356
_reflns_threshold_expression 'I > 2\s(I)'
_cod_data_source_file c9ce01060b2.cif
_cod_data_source_block ni
_cod_depositor_comments 'Adding full bibliography for 7233319--7233328.cif.'
_cod_database_code 7233319
_shelx_shelxl_version_number 2014/7
_shelx_space_group_comment
;
The symmetry employed for this shelxl refinement is uniquely defined
by the following loop, which should always be used as a source of
symmetry information in preference to the above space-group names.
They are only intended as comments.
;
_shelx_estimated_absorpt_t_min 0.913
_shelx_estimated_absorpt_t_max 0.935

loop_
_space_group_symop_operation_xyz
'x, y, z'
'-x, y+1/2, -z+1/2'
'-x, -y, -z'
'x, -y-1/2, z-1/2'

loop_
_atom_site_label
_atom_site_type_symbol
_atom_site_fract_x
_atom_site_fract_y
_atom_site_fract_z
_atom_site_U_iso_or_equiv
_atom_site_adp_type
_atom_site_occupancy
_atom_site_site_symmetry_order
_atom_site_calc_flag
_atom_site_refinement_flags_posn
_atom_site_refinement_flags_adp
_atom_site_refinement_flags_occupancy
Ni1 Ni 0.0000 0.0000 0.0000 0.03657(15) Uani 1 2 d S . P
O1W O -0.05751(10) -0.08834(12) 0.1426(2) 0.0492(5) Uani 1 1 d . . .
H1A H -0.1204 -0.0957 0.1256 0.059 Uiso 1 1 d R U .
H1B H -0.0314 -0.1418 0.1324 0.059 Uiso 1 1 d R U .
O1 O 0.26223(11) 0.09511(13) 0.9271(2) 0.0548(5) Uani 1 1 d . . .
O2 O -0.10789(10) 0.08399(11) 0.0013(2) 0.0421(4) Uani 1 1 d . . .
O3 O -0.06110(13) 0.21262(14) -0.0886(3) 0.0828(7) Uani 1 1 d . . .
O4 O -0.51463(15) 0.27753(17) 0.0889(4) 0.0997(9) Uani 1 1 d . . .
O5 O -0.47376(19) 0.40324(18) 0.0073(3) 0.1087(10) Uani 1 1 d . . .
N1 N 0.08215(12) 0.05686(14) 0.2202(2) 0.0428(5) Uani 1 1 d . . .
N2 N 0.32895(13) 0.15395(14) 0.7356(2) 0.0419(5) Uani 1 1 d . . .
H2A H 0.3805 0.1610 0.7053 0.050 Uiso 1 1 calc R U .
N3 N -0.45940(19) 0.3243(2) 0.0396(3) 0.0678(7) Uani 1 1 d . . .
C1 C 0.17656(15) 0.05991(17) 0.2556(3) 0.0425(6) Uani 1 1 d . . .
H1 H 0.2069 0.0311 0.1846 0.051 Uiso 1 1 calc R U .
C2 C 0.23077(15) 0.10321(17) 0.3909(3) 0.0437(6) Uani 1 1 d . . .
H2 H 0.2961 0.1033 0.4096 0.052 Uiso 1 1 calc R U .
C3 C 0.18859(16) 0.14664(16) 0.4993(3) 0.0376(6) Uani 1 1 d . . .
C4 C 0.09203(17) 0.1411(2) 0.4662(3) 0.0600(8) Uani 1 1 d . . .
H4 H 0.0603 0.1674 0.5377 0.072 Uiso 1 1 calc R U .
C5 C 0.04231(18) 0.0971(2) 0.3280(3) 0.0659(9) Uani 1 1 d . . .
H5 H -0.0231 0.0952 0.3082 0.079 Uiso 1 1 calc R U .
C6 C 0.24429(17) 0.19987(17) 0.6438(3) 0.0469(6) Uani 1 1 d . . .
H6A H 0.2622 0.2566 0.6040 0.056 Uiso 1 1 calc R U .
H6B H 0.2044 0.2126 0.7180 0.056 Uiso 1 1 calc R U .
C7 C 0.32942(15) 0.10129(16) 0.8649(3) 0.0368(6) Uani 1 1 d . . .
C8 C 0.41868(14) 0.04962(16) 0.9335(3) 0.0347(5) Uani 1 1 d . . .
C9 C 0.47229(15) 0.01597(17) 0.8321(3) 0.0405(6) Uani 1 1 d . . .
H9 H 0.4536 0.0260 0.7187 0.049 Uiso 1 1 calc R U .
C10 C 0.55369(15) -0.03259(17) 0.8984(3) 0.0395(6) Uani 1 1 d . . .
H10 H 0.5899 -0.0538 0.8296 0.047 Uiso 1 1 calc R U .
C11 C -0.11704(16) 0.16608(18) -0.0361(3) 0.0465(6) Uani 1 1 d . . .
C12 C -0.20706(16) 0.20887(17) -0.0150(3) 0.0434(6) Uani 1 1 d . . .
C13 C -0.27728(17) 0.15661(18) 0.0174(4) 0.0548(7) Uani 1 1 d . . .
H13 H -0.2689 0.0950 0.0273 0.066 Uiso 1 1 calc R U .
C14 C -0.36035(18) 0.19434(19) 0.0356(4) 0.0596(8) Uani 1 1 d . . .
H14 H -0.4082 0.1587 0.0566 0.072 Uiso 1 1 calc R U .
C15 C -0.37048(18) 0.28465(19) 0.0219(3) 0.0509(7) Uani 1 1 d . . .
C16 C -0.3016(2) 0.3392(2) -0.0086(4) 0.0714(9) Uani 1 1 d . . .
H16 H -0.3102 0.4009 -0.0169 0.086 Uiso 1 1 calc R U .
C17 C -0.2190(2) 0.30054(19) -0.0269(4) 0.0672(9) Uani 1 1 d . . .
H17 H -0.1712 0.3364 -0.0474 0.081 Uiso 1 1 calc R U .

loop_
_atom_site_aniso_label
_atom_site_aniso_U_11
_atom_site_aniso_U_22
_atom_site_aniso_U_33
_atom_site_aniso_U_23
_atom_site_aniso_U_13
_atom_site_aniso_U_12
Ni1 0.0208(2) 0.0486(3) 0.0414(3) 0.0018(2) 0.00979(17) 0.00336(19)
O1W 0.0294(8) 0.0614(12) 0.0607(12) 0.0110(9) 0.0183(8) 0.0034(8)
O1 0.0321(9) 0.0747(13) 0.0639(12) 0.0192(10) 0.0239(9) 0.0110(9)
O2 0.0263(8) 0.0455(11) 0.0567(11) 0.0010(8) 0.0146(7) 0.0050(7)
O3 0.0513(12) 0.0564(13) 0.159(2) 0.0169(14) 0.0595(14) 0.0024(10)
O4 0.0617(14) 0.0942(19) 0.161(3) -0.0115(17) 0.0614(17) 0.0165(13)
O5 0.136(2) 0.102(2) 0.113(2) 0.0410(16) 0.0789(18) 0.0791(18)
N1 0.0261(10) 0.0602(14) 0.0431(12) 0.0001(10) 0.0102(9) 0.0050(9)
N2 0.0301(10) 0.0558(14) 0.0400(12) 0.0051(10) 0.0092(9) -0.0029(9)
N3 0.0656(17) 0.077(2) 0.0670(17) 0.0029(15) 0.0284(14) 0.0361(15)
C1 0.0292(12) 0.0553(17) 0.0456(15) -0.0040(12) 0.0140(11) 0.0039(11)
C2 0.0257(11) 0.0568(17) 0.0490(16) -0.0042(12) 0.0102(11) 0.0015(11)
C3 0.0371(12) 0.0380(14) 0.0367(13) 0.0076(11) 0.0070(10) 0.0084(10)
C4 0.0378(14) 0.096(2) 0.0451(16) -0.0132(15) 0.0093(12) 0.0236(15)
C5 0.0274(13) 0.119(3) 0.0506(17) -0.0154(17) 0.0088(12) 0.0121(15)
C6 0.0506(15) 0.0447(16) 0.0438(15) 0.0017(12) 0.0086(12) 0.0068(12)
C7 0.0267(11) 0.0472(15) 0.0362(13) -0.0044(11) 0.0075(10) -0.0037(10)
C8 0.0228(11) 0.0490(15) 0.0328(13) -0.0012(11) 0.0078(9) -0.0054(10)
C9 0.0321(12) 0.0604(17) 0.0295(12) 0.0019(11) 0.0085(10) -0.0002(11)
C10 0.0295(12) 0.0566(16) 0.0361(14) -0.0013(11) 0.0153(11) 0.0018(11)
C11 0.0295(13) 0.0509(18) 0.0598(18) -0.0045(14) 0.0125(12) -0.0018(12)
C12 0.0343(13) 0.0428(16) 0.0536(16) -0.0025(12) 0.0118(12) 0.0029(11)
C13 0.0357(13) 0.0399(16) 0.095(2) -0.0019(15) 0.0277(14) 0.0035(11)
C14 0.0375(14) 0.0543(19) 0.094(2) -0.0044(16) 0.0302(15) 0.0033(12)
C15 0.0434(14) 0.0565(18) 0.0562(17) -0.0017(14) 0.0189(13) 0.0154(13)
C16 0.076(2) 0.0458(18) 0.104(3) 0.0083(17) 0.044(2) 0.0193(16)
C17 0.0626(18) 0.0465(19) 0.105(3) 0.0077(16) 0.0439(19) 0.0006(14)

loop_
_atom_type_symbol
_atom_type_description
_atom_type_scat_dispersion_real
_atom_type_scat_dispersion_imag
_atom_type_scat_source
C C 0.0033 0.0016 'International Tables Vol C Tables 4.2.6.8 and 6.1.1.4'
H H 0.0000 0.0000 'International Tables Vol C Tables 4.2.6.8 and 6.1.1.4'
N N 0.0061 0.0033 'International Tables Vol C Tables 4.2.6.8 and 6.1.1.4'
O O 0.0106 0.0060 'International Tables Vol C Tables 4.2.6.8 and 6.1.1.4'
Ni Ni 0.3393 1.1124 'International Tables Vol C Tables 4.2.6.8 and 6.1.1.4'

loop_
_geom_angle_atom_site_label_1
_geom_angle_atom_site_label_2
_geom_angle_atom_site_label_3
_geom_angle
_geom_angle_site_symmetry_1
_geom_angle_site_symmetry_3
O2 Ni1 O2 180.0 . 3
O2 Ni1 O1W 87.85(7) . .
O2 Ni1 O1W 92.14(7) 3 .
O2 Ni1 O1W 92.15(7) . 3
O2 Ni1 O1W 87.86(7) 3 3
O1W Ni1 O1W 180.0 . 3
O2 Ni1 N1 88.78(7) . 3
O2 Ni1 N1 91.23(7) 3 3
O1W Ni1 N1 91.13(8) . 3
O1W Ni1 N1 88.87(8) 3 3
O2 Ni1 N1 91.22(7) . .
O2 Ni1 N1 88.78(7) 3 .
O1W Ni1 N1 88.87(8) . .
O1W Ni1 N1 91.13(8) 3 .
N1 Ni1 N1 180.0 3 .
Ni1 O1W H1A 121.8 . .
Ni1 O1W H1B 105.4 . .
H1A O1W H1B 108.6 . .
C11 O2 Ni1 129.50(15) . .
C5 N1 C1 115.9(2) . .
C5 N1 Ni1 121.39(16) . .
C1 N1 Ni1 122.58(16) . .
C7 N2 C6 122.4(2) . .
C7 N2 H2A 118.8 . .
C6 N2 H2A 118.8 . .
O4 N3 O5 122.7(3) . .
O4 N3 C15 118.8(3) . .
O5 N3 C15 118.5(3) . .
N1 C1 C2 123.4(2) . .
N1 C1 H1 118.3 . .
C2 C1 H1 118.3 . .
C1 C2 C3 120.1(2) . .
C1 C2 H2 119.9 . .
C3 C2 H2 119.9 . .
C4 C3 C2 116.5(2) . .
C4 C3 C6 121.2(2) . .
C2 C3 C6 122.3(2) . .
C5 C4 C3 120.2(2) . .
C5 C4 H4 119.9 . .
C3 C4 H4 119.9 . .
N1 C5 C4 123.8(2) . .
N1 C5 H5 118.1 . .
C4 C5 H5 118.1 . .
N2 C6 C3 113.1(2) . .
N2 C6 H6A 109.0 . .
C3 C6 H6A 109.0 . .
N2 C6 H6B 109.0 . .
C3 C6 H6B 109.0 . .
H6A C6 H6B 107.8 . .
O1 C7 N2 123.0(2) . .
O1 C7 C8 120.9(2) . .
N2 C7 C8 116.09(19) . .
C9 C8 C10 119.1(2) . 3_657
C9 C8 C7 121.7(2) . .
C10 C8 C7 119.2(2) 3_657 .
C8 C9 C10 120.5(2) . .
C8 C9 H9 119.8 . .
C10 C9 H9 119.8 . .
C8 C10 C9 120.4(2) 3_657 .
C8 C10 H10 119.8 3_657 .
C9 C10 H10 119.8 . .
O3 C11 O2 126.5(2) . .
O3 C11 C12 118.5(2) . .
O2 C11 C12 115.0(2) . .
C13 C12 C17 119.4(2) . .
C13 C12 C11 120.0(2) . .
C17 C12 C11 120.6(2) . .
C12 C13 C14 120.9(3) . .
C12 C13 H13 119.6 . .
C14 C13 H13 119.6 . .
C15 C14 C13 118.4(3) . .
C15 C14 H14 120.8 . .
C13 C14 H14 120.8 . .
C14 C15 C16 122.5(2) . .
C14 C15 N3 118.2(3) . .
C16 C15 N3 119.3(3) . .
C15 C16 C17 118.5(3) . .
C15 C16 H16 120.8 . .
C17 C16 H16 120.8 . .
C16 C17 C12 120.3(3) . .
C16 C17 H17 119.8 . .
C12 C17 H17 119.8 . .

loop_
_geom_bond_atom_site_label_1
_geom_bond_atom_site_label_2
_geom_bond_distance
_geom_bond_site_symmetry_2
Ni1 O2 2.0187(15) .
Ni1 O2 2.0187(15) 3
Ni1 O1W 2.0899(16) .
Ni1 O1W 2.0899(16) 3
Ni1 N1 2.108(2) 3
Ni1 N1 2.108(2) .
O1W H1A 0.9018 .
O1W H1B 0.8982 .
O1 C7 1.225(3) .
O2 C11 1.264(3) .
O3 C11 1.235(3) .
O4 N3 1.215(3) .
O5 N3 1.216(3) .
N1 C5 1.332(3) .
N1 C1 1.340(3) .
N2 C7 1.335(3) .
N2 C6 1.456(3) .
N2 H2A 0.8600 .
N3 C15 1.470(3) .
C1 C2 1.370(3) .
C1 H1 0.9300 .
C2 C3 1.379(3) .
C2 H2 0.9300 .
C3 C4 1.373(3) .
C3 C6 1.504(3) .
C4 C5 1.370(4) .
C4 H4 0.9300 .
C5 H5 0.9300 .
C6 H6A 0.9700 .
C6 H6B 0.9700 .
C7 C8 1.502(3) .
C8 C9 1.384(3) .
C8 C10 1.384(3) 3_657
C9 C10 1.387(3) .
C9 H9 0.9300 .
C10 C8 1.384(3) 3_657
C10 H10 0.9300 .
C11 C12 1.513(3) .
C12 C13 1.370(3) .
C12 C17 1.381(4) .
C13 C14 1.382(3) .
C13 H13 0.9300 .
C14 C15 1.359(4) .
C14 H14 0.9300 .
C15 C16 1.369(4) .
C16 C17 1.383(4) .
C16 H16 0.9300 .
C17 H17 0.9300 .

loop_
_geom_hbond_atom_site_label_D
_geom_hbond_atom_site_label_H
_geom_hbond_atom_site_label_A
_geom_hbond_distance_DH
_geom_hbond_distance_HA
_geom_hbond_distance_DA
_geom_hbond_angle_DHA
_geom_hbond_site_symmetry_A
N2 H2A O4 0.86 2.21 3.031(3) 159 4_666
O1W H1A O1 0.90 2.01 2.907(2) 172 3_556
O1W H1B O3 0.90 1.83 2.655(3) 153 3

loop_
_geom_torsion_atom_site_label_1
_geom_torsion_atom_site_label_2
_geom_torsion_atom_site_label_3
_geom_torsion_atom_site_label_4
_geom_torsion
_geom_torsion_site_symmetry_1
_geom_torsion_site_symmetry_4
C5 N1 C1 C2 -1.7(4) . .
Ni1 N1 C1 C2 174.24(19) . .
N1 C1 C2 C3 0.1(4) . .
C1 C2 C3 C4 2.0(4) . .
C1 C2 C3 C6 -176.2(2) . .
C2 C3 C4 C5 -2.4(4) . .
C6 C3 C4 C5 175.8(3) . .
C1 N1 C5 C4 1.3(4) . .
Ni1 N1 C5 C4 -174.7(3) . .
C3 C4 C5 N1 0.8(5) . .
C7 N2 C6 C3 -91.5(3) . .
C4 C3 C6 N2 136.7(3) . .
C2 C3 C6 N2 -45.2(3) . .
C6 N2 C7 O1 -8.1(4) . .
C6 N2 C7 C8 172.6(2) . .
O1 C7 C8 C9 145.2(2) . .
N2 C7 C8 C9 -35.5(3) . .
O1 C7 C8 C10 -32.5(3) . 3_657
N2 C7 C8 C10 146.8(2) . 3_657
C10 C8 C9 C10 -1.3(4) 3_657 .
C7 C8 C9 C10 -179.1(2) . .
C8 C9 C10 C8 1.3(4) . 3_657
Ni1 O2 C11 O3 2.8(4) . .
Ni1 O2 C11 C12 -178.09(15) . .
O3 C11 C12 C13 169.6(3) . .
O2 C11 C12 C13 -9.6(4) . .
O3 C11 C12 C17 -10.9(4) . .
O2 C11 C12 C17 169.9(3) . .
C17 C12 C13 C14 1.1(4) . .
C11 C12 C13 C14 -179.4(3) . .
C12 C13 C14 C15 -0.6(5) . .
C13 C14 C15 C16 -0.1(5) . .
C13 C14 C15 N3 179.3(3) . .
O4 N3 C15 C14 10.5(4) . .
O5 N3 C15 C14 -170.9(3) . .
O4 N3 C15 C16 -170.0(3) . .
O5 N3 C15 C16 8.6(4) . .
C14 C15 C16 C17 0.3(5) . .
N3 C15 C16 C17 -179.2(3) . .
C15 C16 C17 C12 0.2(5) . .
C13 C12 C17 C16 -0.9(5) . .
C11 C12 C17 C16 179.6(3) . .
